data_1520072
loop_
_publ_author_name
'Zhang, Yuanyuan'
'MacIntosh, Alex D.'
'Wong, Janice L.'
'Bielinski, Elizabeth A.'
'Williard, Paul G.'
'Mercado, Brandon Q.'
'Hazari, Nilay'
'Bernskoetter, Wesley H.'

_publ_section_title
;
 Iron catalyzed CO2hydrogenation to formate enhanced by Lewis acid
 co-catalysts
;
_journal_issue 7
_journal_name_full 'Chem. Sci.'
_journal_page_first 4291
_journal_paper_doi 10.1039/C5SC01467K
_journal_volume 6
_journal_year 2015
_chemical_formula_moiety 'C18 H41 Fe N O P2'
_chemical_formula_sum 'C18 H41 Fe N O P2'
_chemical_formula_weight 405.31
_chemical_name_systematic 4a1
_space_group_crystal_system monoclinic
_space_group_IT_number 14
_space_group_name_Hall '-P 2yn'
_space_group_name_H-M_alt 'P 1 21/n 1'
_symmetry_space_group_name_Hall '-P 2yn'
_symmetry_space_group_name_H-M 'P 1 21/n 1'
_atom_sites_solution_hydrogens mixed
_atom_sites_solution_primary direct
_atom_sites_solution_secondary difmap
_audit_creation_method SHELXL-2014/6
_audit_update_record
;
2015-04-22 deposited with the CCDC.
2015-05-15 downloaded from the CCDC.
;
_cell_angle_alpha 90
_cell_angle_beta 98.351(7)
_cell_angle_gamma 90
_cell_formula_units_Z 4
_cell_length_a 8.0283(8)
_cell_length_b 12.8902(12)
_cell_length_c 21.842(2)
_cell_measurement_reflns_used 19096
_cell_measurement_temperature 223(2)
_cell_measurement_theta_max 27.6
_cell_measurement_theta_min 3.0
_cell_volume 2236.4(4)
_computing_cell_refinement 'CrystalClear-SM Expert 2.0 r15 (Rigaku, 2011)'
_computing_data_collection 'CrystalClear-SM Expert 2.0 r15 (Rigaku, 2011)'
_computing_data_reduction 'CrystalClear-SM Expert 2.0 r15 (Rigaku, 2011)'
_computing_molecular_graphics
;
Dolomanov, O.V.; Bourhis, L.J.; Gildea, R.J.; Howard, J.A.K.; Puschmann, H., 
OLEX2: A complete structure solution, refinement and analysis program
(2009). J. Appl. Cryst., 42, 339-341.
;
_computing_publication_material 'SHELXL-97 (Sheldrick, 2008)'
_computing_structure_refinement 'SHELXL-2014/6 (Sheldrick, 2014)'
_computing_structure_solution 'SHELXS-97 (Sheldrick, 2008)'
_diffrn_ambient_temperature 223(2)
_diffrn_detector_area_resol_mean 6.8
_diffrn_measured_fraction_theta_full 0.999
_diffrn_measured_fraction_theta_max 0.999
_diffrn_measurement_device_type 'Rigaku Mercury275R CCD'
_diffrn_measurement_method \w
_diffrn_radiation_type MoK\a
_diffrn_radiation_wavelength 0.71075
_diffrn_reflns_av_R_equivalents 0.0439
_diffrn_reflns_av_unetI/netI 0.0363
_diffrn_reflns_laue_measured_fraction_full 0.999
_diffrn_reflns_laue_measured_fraction_max 0.999
_diffrn_reflns_limit_h_max 10
_diffrn_reflns_limit_h_min -10
_diffrn_reflns_limit_k_max 16
_diffrn_reflns_limit_k_min -16
_diffrn_reflns_limit_l_max 28
_diffrn_reflns_limit_l_min -28
_diffrn_reflns_number 22531
_diffrn_reflns_point_group_measured_fraction_full 0.999
_diffrn_reflns_point_group_measured_fraction_max 0.999
_diffrn_reflns_theta_full 25.242
_diffrn_reflns_theta_max 27.484
_diffrn_reflns_theta_min 3.012
_diffrn_source 'Sealed Tube'
_exptl_absorpt_coefficient_mu 0.822
_exptl_absorpt_correction_T_max 0.821
_exptl_absorpt_correction_T_min 0.674
_exptl_absorpt_correction_type multi-scan
_exptl_absorpt_process_details 'Jacobson, R. (1998) Private Communication'
_exptl_crystal_colour Yellow
_exptl_crystal_density_diffrn 1.204
_exptl_crystal_density_method 'not measured'
_exptl_crystal_description Block
_exptl_crystal_F_000 880
_exptl_crystal_size_max 0.350
_exptl_crystal_size_mid 0.250
_exptl_crystal_size_min 0.250
_refine_diff_density_max 0.434
_refine_diff_density_min -0.227
_refine_diff_density_rms 0.055
_refine_ls_extinction_method none
_refine_ls_goodness_of_fit_ref 1.112
_refine_ls_hydrogen_treatment mixed
_refine_ls_matrix_type full
_refine_ls_number_parameters 225
_refine_ls_number_reflns 5135
_refine_ls_number_restraints 0
_refine_ls_restrained_S_all 1.112
_refine_ls_R_factor_all 0.0693
_refine_ls_R_factor_gt 0.0496
_refine_ls_shift/su_max 0.001
_refine_ls_shift/su_mean 0.000
_refine_ls_structure_factor_coef Fsqd
_refine_ls_weighting_details 'w=1/[\s^2^(Fo^2^)+(0.0366P)^2^+1.3837P] where P=(Fo^2^+2Fc^2^)/3'
_refine_ls_weighting_scheme calc
_refine_ls_wR_factor_gt 0.0952
_refine_ls_wR_factor_ref 0.1011
_reflns_Friedel_coverage 0.000
_reflns_number_gt 4164
_reflns_number_total 5135
_reflns_threshold_expression 'I > 2\s(I)'
_cod_data_source_file c5sc01467k2.cif
_cod_data_source_block mini-14053
_cod_depositor_comments 'Adding full bibliography for 1520069--1520075.cif.'
_cod_database_code 1520072
_shelx_space_group_comment
; 
The symmetry employed for this shelxl refinement is uniquely defined 
by the following loop, which should always be used as a source of 
symmetry information in preference to the above space-group names. 
They are only intended as comments. 
;
_shelx_estimated_absorpt_t_min 0.762
_shelx_estimated_absorpt_t_max 0.821
_shelxl_version_number 2014/6

loop_
_space_group_symop_operation_xyz
'x, y, z'
'-x+1/2, y+1/2, -z+1/2'
'-x, -y, -z'
'x-1/2, -y-1/2, z-1/2'

loop_
_atom_site_label
_atom_site_type_symbol
_atom_site_fract_x
_atom_site_fract_y
_atom_site_fract_z
_atom_site_U_iso_or_equiv
_atom_site_adp_type
_atom_site_occupancy
_atom_site_site_symmetry_order
_atom_site_calc_flag
_atom_site_refinement_flags_posn
_atom_site_refinement_flags_adp
Fe1 Fe 0.43658(4) 0.34661(3) 0.63196(2) 0.02849(11) Uani 1 1 d . .
H1 H 0.582(3) 0.2742(17) 0.6510(10) 0.027(6) Uiso 1 1 d . .
H2 H 0.341(4) 0.270(2) 0.6585(14) 0.070(10) Uiso 1 1 d . .
P1 P 0.45365(8) 0.41405(5) 0.72330(3) 0.03288(16) Uani 1 1 d . .
P2 P 0.36340(8) 0.25963(5) 0.54792(3) 0.03267(16) Uani 1 1 d . .
O1 O 0.6877(3) 0.47408(18) 0.58717(10) 0.0613(6) Uani 1 1 d . .
N1 N 0.2094(2) 0.43142(17) 0.60894(9) 0.0350(5) Uani 1 1 d . .
C1 C 0.5849(3) 0.4263(2) 0.60408(12) 0.0401(6) Uani 1 1 d . .
C2 C 0.2670(3) 0.4988(2) 0.71646(13) 0.0461(7) Uani 1 1 d . .
H2A H 0.2227 0.5015 0.7559 0.055 Uiso 1 1 calc R U
H2B H 0.2970 0.5694 0.7055 0.055 Uiso 1 1 calc R U
C3 C 0.1356(3) 0.4541(3) 0.66630(13) 0.0467(7) Uani 1 1 d . .
H3A H 0.0896 0.3902 0.6814 0.056 Uiso 1 1 calc R U
H3B H 0.0429 0.5037 0.6568 0.056 Uiso 1 1 calc R U
C4 C 0.0853(3) 0.3693(2) 0.56670(13) 0.0440(7) Uani 1 1 d . .
H4A H -0.0095 0.4137 0.5498 0.053 Uiso 1 1 calc R U
H4B H 0.0416 0.3131 0.5901 0.053 Uiso 1 1 calc R U
C5 C 0.1659(3) 0.3236(2) 0.51377(12) 0.0418(7) Uani 1 1 d . .
H5A H 0.1895 0.3785 0.4852 0.050 Uiso 1 1 calc R U
H5B H 0.0899 0.2731 0.4907 0.050 Uiso 1 1 calc R U
C6 C 0.2363(4) 0.5311(2) 0.57837(14) 0.0496(7) Uani 1 1 d . .
H6A H 0.3208 0.5713 0.6045 0.074 Uiso 1 1 calc R U
H6B H 0.1315 0.5697 0.5716 0.074 Uiso 1 1 calc R U
H6C H 0.2744 0.5179 0.5389 0.074 Uiso 1 1 calc R U
C7 C 0.5484(5) 0.2343(3) 0.79063(16) 0.0694(10) Uani 1 1 d . .
H7A H 0.5017 0.1926 0.7553 0.104 Uiso 1 1 calc R U
H7B H 0.5470 0.1947 0.8283 0.104 Uiso 1 1 calc R U
H7C H 0.6635 0.2531 0.7868 0.104 Uiso 1 1 calc R U
C8 C 0.4433(4) 0.3325(3) 0.79291(13) 0.0547(8) Uani 1 1 d . .
H8 H 0.4922 0.3729 0.8297 0.066 Uiso 1 1 calc R U
C9 C 0.2649(5) 0.3039(3) 0.80069(19) 0.0829(12) Uani 1 1 d . .
H9A H 0.2028 0.3662 0.8079 0.124 Uiso 1 1 calc R U
H9B H 0.2667 0.2574 0.8357 0.124 Uiso 1 1 calc R U
H9C H 0.2107 0.2697 0.7635 0.124 Uiso 1 1 calc R U
C10 C 0.7961(4) 0.4514(3) 0.76053(15) 0.0588(9) Uani 1 1 d . .
H10A H 0.8049 0.4120 0.7987 0.088 Uiso 1 1 calc R U
H10B H 0.8860 0.5022 0.7636 0.088 Uiso 1 1 calc R U
H10C H 0.8053 0.4048 0.7263 0.088 Uiso 1 1 calc R U
C11 C 0.6262(4) 0.5068(2) 0.74943(13) 0.0463(7) Uani 1 1 d . .
H11 H 0.6317 0.5537 0.7139 0.056 Uiso 1 1 calc R U
C12 C 0.6032(5) 0.5770(3) 0.80324(17) 0.0722(11) Uani 1 1 d . .
H12A H 0.4962 0.6129 0.7943 0.108 Uiso 1 1 calc R U
H12B H 0.6939 0.6273 0.8094 0.108 Uiso 1 1 calc R U
H12C H 0.6047 0.5356 0.8404 0.108 Uiso 1 1 calc R U
C13 C 0.4462(6) 0.0623(3) 0.5940(2) 0.0858(13) Uani 1 1 d . .
H13A H 0.5560 0.0714 0.5812 0.129 Uiso 1 1 calc R U
H13B H 0.4190 -0.0111 0.5941 0.129 Uiso 1 1 calc R U
H13C H 0.4478 0.0902 0.6354 0.129 Uiso 1 1 calc R U
C14 C 0.3141(4) 0.1191(2) 0.54927(14) 0.0520(8) Uani 1 1 d . .
H14 H 0.3165 0.0907 0.5073 0.062 Uiso 1 1 calc R U
C15 C 0.1442(6) 0.0971(3) 0.5671(2) 0.1009(15) Uani 1 1 d . .
H15A H 0.1326 0.1340 0.6050 0.151 Uiso 1 1 calc R U
H15B H 0.1326 0.0232 0.5736 0.151 Uiso 1 1 calc R U
H15C H 0.0574 0.1201 0.5343 0.151 Uiso 1 1 calc R U
C16 C 0.6644(4) 0.2238(3) 0.50053(15) 0.0617(9) Uani 1 1 d . .
H16A H 0.7141 0.2472 0.5413 0.093 Uiso 1 1 calc R U
H16B H 0.7353 0.2447 0.4704 0.093 Uiso 1 1 calc R U
H16C H 0.6544 0.1488 0.5005 0.093 Uiso 1 1 calc R U
C17 C 0.4918(3) 0.2716(2) 0.48402(12) 0.0427(7) Uani 1 1 d . .
H17 H 0.5117 0.3469 0.4797 0.051 Uiso 1 1 calc R U
C18 C 0.4064(4) 0.2359(3) 0.42073(13) 0.0626(9) Uani 1 1 d . .
H18A H 0.3809 0.1625 0.4222 0.094 Uiso 1 1 calc R U
H18B H 0.4810 0.2479 0.3903 0.094 Uiso 1 1 calc R U
H18C H 0.3029 0.2746 0.4094 0.094 Uiso 1 1 calc R U

loop_
_atom_site_aniso_label
_atom_site_aniso_U_11
_atom_site_aniso_U_22
_atom_site_aniso_U_33
_atom_site_aniso_U_23
_atom_site_aniso_U_13
_atom_site_aniso_U_12
Fe1 0.02555(18) 0.0342(2) 0.02524(18) -0.00053(15) 0.00212(12) 0.00497(15)
P1 0.0341(3) 0.0385(4) 0.0264(3) -0.0013(3) 0.0056(3) 0.0013(3)
P2 0.0302(3) 0.0386(4) 0.0281(3) -0.0021(3) 0.0007(2) 0.0038(3)
O1 0.0591(14) 0.0718(15) 0.0566(14) 0.0030(12) 0.0201(11) -0.0117(12)
N1 0.0276(10) 0.0445(13) 0.0330(11) 0.0007(10) 0.0042(8) 0.0080(9)
C1 0.0276(13) 0.0586(18) 0.0337(14) -0.0099(13) 0.0037(11) 0.0079(13)
C2 0.0453(16) 0.0544(18) 0.0402(15) -0.0087(13) 0.0116(12) 0.0107(14)
C3 0.0362(14) 0.0628(19) 0.0432(16) -0.0043(14) 0.0126(12) 0.0157(14)
C4 0.0274(13) 0.0605(19) 0.0422(15) -0.0033(13) -0.0016(11) 0.0068(13)
C5 0.0315(13) 0.0566(18) 0.0350(14) -0.0026(13) -0.0031(11) 0.0057(13)
C6 0.0473(17) 0.0476(17) 0.0525(18) 0.0107(14) 0.0026(13) 0.0148(14)
C7 0.078(2) 0.066(2) 0.058(2) 0.0263(18) -0.0101(18) -0.001(2)
C8 0.071(2) 0.062(2) 0.0298(14) 0.0059(14) 0.0049(14) -0.0096(17)
C9 0.100(3) 0.073(3) 0.086(3) 0.018(2) 0.049(2) -0.008(2)
C10 0.0401(16) 0.081(2) 0.0555(19) -0.0152(17) 0.0058(14) -0.0101(16)
C11 0.0456(16) 0.0520(18) 0.0412(15) -0.0125(13) 0.0058(12) -0.0095(14)
C12 0.076(2) 0.072(2) 0.069(2) -0.029(2) 0.0127(19) -0.013(2)
C13 0.114(3) 0.041(2) 0.094(3) 0.011(2) -0.013(3) 0.008(2)
C14 0.064(2) 0.0447(17) 0.0460(17) -0.0076(14) 0.0039(15) -0.0096(15)
C15 0.088(3) 0.069(3) 0.150(5) 0.010(3) 0.032(3) -0.026(2)
C16 0.0440(17) 0.088(3) 0.0544(19) -0.0139(18) 0.0106(14) 0.0137(17)
C17 0.0417(15) 0.0546(18) 0.0321(14) -0.0066(13) 0.0064(11) 0.0027(13)
C18 0.066(2) 0.088(3) 0.0338(16) -0.0081(16) 0.0065(14) 0.0071(19)

loop_
_atom_type_symbol
_atom_type_description
_atom_type_scat_dispersion_real
_atom_type_scat_dispersion_imag
_atom_type_scat_source
C C 0.0033 0.0016 'International Tables Vol C Tables 4.2.6.8 and 6.1.1.4'
H H 0.0000 0.0000 'International Tables Vol C Tables 4.2.6.8 and 6.1.1.4'
Fe Fe 0.3463 0.8444 'International Tables Vol C Tables 4.2.6.8 and 6.1.1.4'
N N 0.0061 0.0033 'International Tables Vol C Tables 4.2.6.8 and 6.1.1.4'
O O 0.0106 0.0060 'International Tables Vol C Tables 4.2.6.8 and 6.1.1.4'
P P 0.1023 0.0942 'International Tables Vol C Tables 4.2.6.8 and 6.1.1.4'

loop_
_geom_angle_atom_site_label_1
_geom_angle_atom_site_label_2
_geom_angle_atom_site_label_3
_geom_angle
C1 Fe1 N1 102.70(11)
C1 Fe1 P2 97.14(9)
N1 Fe1 P2 87.00(6)
C1 Fe1 P1 97.47(9)
N1 Fe1 P1 87.05(6)
P2 Fe1 P1 165.13(3)
C1 Fe1 H1 85.4(9)
N1 Fe1 H1 171.8(9)
P2 Fe1 H1 91.0(9)
P1 Fe1 H1 93.0(9)
C1 Fe1 H2 169.6(12)
N1 Fe1 H2 87.7(12)
P2 Fe1 H2 83.6(12)
P1 Fe1 H2 82.6(12)
H1 Fe1 H2 84.2(15)
C2 P1 C11 101.80(14)
C2 P1 C8 105.61(15)
C11 P1 C8 103.46(14)
C2 P1 Fe1 102.81(9)
C11 P1 Fe1 119.16(9)
C8 P1 Fe1 121.50(11)
C5 P2 C14 105.65(14)
C5 P2 C17 101.37(12)
C14 P2 C17 103.64(14)
C5 P2 Fe1 102.92(9)
C14 P2 Fe1 121.73(10)
C17 P2 Fe1 118.92(9)
C6 N1 C4 108.4(2)
C6 N1 C3 108.1(2)
C4 N1 C3 108.3(2)
C6 N1 Fe1 112.19(16)
C4 N1 Fe1 110.15(16)
C3 N1 Fe1 109.57(15)
O1 C1 Fe1 176.2(3)
C3 C2 P1 107.77(19)
C3 C2 H2A 110.2
P1 C2 H2A 110.2
C3 C2 H2B 110.2
P1 C2 H2B 110.2
H2A C2 H2B 108.5
N1 C3 C2 111.2(2)
N1 C3 H3A 109.4
C2 C3 H3A 109.4
N1 C3 H3B 109.4
C2 C3 H3B 109.4
H3A C3 H3B 108.0
N1 C4 C5 111.0(2)
N1 C4 H4A 109.4
C5 C4 H4A 109.4
N1 C4 H4B 109.4
C5 C4 H4B 109.4
H4A C4 H4B 108.0
C4 C5 P2 107.50(17)
C4 C5 H5A 110.2
P2 C5 H5A 110.2
C4 C5 H5B 110.2
P2 C5 H5B 110.2
H5A C5 H5B 108.5
N1 C6 H6A 109.5
N1 C6 H6B 109.5
H6A C6 H6B 109.5
N1 C6 H6C 109.5
H6A C6 H6C 109.5
H6B C6 H6C 109.5
C8 C7 H7A 109.5
C8 C7 H7B 109.5
H7A C7 H7B 109.5
C8 C7 H7C 109.5
H7A C7 H7C 109.5
H7B C7 H7C 109.5
C9 C8 C7 109.8(3)
C9 C8 P1 112.6(2)
C7 C8 P1 110.6(2)
C9 C8 H8 107.9
C7 C8 H8 107.9
P1 C8 H8 107.9
C8 C9 H9A 109.5
C8 C9 H9B 109.5
H9A C9 H9B 109.5
C8 C9 H9C 109.5
H9A C9 H9C 109.5
H9B C9 H9C 109.5
C11 C10 H10A 109.5
C11 C10 H10B 109.5
H10A C10 H10B 109.5
C11 C10 H10C 109.5
H10A C10 H10C 109.5
H10B C10 H10C 109.5
C12 C11 C10 111.3(3)
C12 C11 P1 117.0(2)
C10 C11 P1 110.9(2)
C12 C11 H11 105.6
C10 C11 H11 105.6
P1 C11 H11 105.6
C11 C12 H12A 109.5
C11 C12 H12B 109.5
H12A C12 H12B 109.5
C11 C12 H12C 109.5
H12A C12 H12C 109.5
H12B C12 H12C 109.5
C14 C13 H13A 109.5
C14 C13 H13B 109.5
H13A C13 H13B 109.5
C14 C13 H13C 109.5
H13A C13 H13C 109.5
H13B C13 H13C 109.5
C15 C14 C13 108.5(3)
C15 C14 P2 113.1(3)
C13 C14 P2 110.5(2)
C15 C14 H14 108.2
C13 C14 H14 108.2
P2 C14 H14 108.2
C14 C15 H15A 109.5
C14 C15 H15B 109.5
H15A C15 H15B 109.5
C14 C15 H15C 109.5
H15A C15 H15C 109.5
H15B C15 H15C 109.5
C17 C16 H16A 109.5
C17 C16 H16B 109.5
H16A C16 H16B 109.5
C17 C16 H16C 109.5
H16A C16 H16C 109.5
H16B C16 H16C 109.5
C16 C17 C18 111.7(2)
C16 C17 P2 112.1(2)
C18 C17 P2 115.5(2)
C16 C17 H17 105.5
C18 C17 H17 105.5
P2 C17 H17 105.5
C17 C18 H18A 109.5
C17 C18 H18B 109.5
H18A C18 H18B 109.5
C17 C18 H18C 109.5
H18A C18 H18C 109.5
H18B C18 H18C 109.5

loop_
_geom_bond_atom_site_label_1
_geom_bond_atom_site_label_2
_geom_bond_distance
Fe1 C1 1.748(3)
Fe1 N1 2.123(2)
Fe1 P2 2.1582(7)
Fe1 P1 2.1625(7)
Fe1 H1 1.51(2)
Fe1 H2 1.43(3)
P1 C2 1.843(3)
P1 C11 1.856(3)
P1 C8 1.860(3)
P2 C5 1.845(3)
P2 C14 1.856(3)
P2 C17 1.858(3)
O1 C1 1.133(3)
N1 C6 1.479(3)
N1 C4 1.489(3)
N1 C3 1.491(3)
C2 C3 1.520(4)
C2 H2A 0.9800
C2 H2B 0.9800
C3 H3A 0.9800
C3 H3B 0.9800
C4 C5 1.524(4)
C4 H4A 0.9800
C4 H4B 0.9800
C5 H5A 0.9800
C5 H5B 0.9800
C6 H6A 0.9700
C6 H6B 0.9700
C6 H6C 0.9700
C7 C8 1.526(5)
C7 H7A 0.9700
C7 H7B 0.9700
C7 H7C 0.9700
C8 C9 1.513(5)
C8 H8 0.9900
C9 H9A 0.9700
C9 H9B 0.9700
C9 H9C 0.9700
C10 C11 1.528(4)
C10 H10A 0.9700
C10 H10B 0.9700
C10 H10C 0.9700
C11 C12 1.515(4)
C11 H11 0.9900
C12 H12A 0.9700
C12 H12B 0.9700
C12 H12C 0.9700
C13 C14 1.522(5)
C13 H13A 0.9700
C13 H13B 0.9700
C13 H13C 0.9700
C14 C15 1.499(5)
C14 H14 0.9900
C15 H15A 0.9700
C15 H15B 0.9700
C15 H15C 0.9700
C16 C17 1.511(4)
C16 H16A 0.9700
C16 H16B 0.9700
C16 H16C 0.9700
C17 C18 1.522(4)
C17 H17 0.9900
C18 H18A 0.9700
C18 H18B 0.9700
C18 H18C 0.9700

loop_
_geom_torsion_atom_site_label_1
_geom_torsion_atom_site_label_2
_geom_torsion_atom_site_label_3
_geom_torsion_atom_site_label_4
_geom_torsion
C11 P1 C2 C3 150.6(2)
C8 P1 C2 C3 -101.6(2)
Fe1 P1 C2 C3 26.7(2)
C6 N1 C3 C2 -73.8(3)
C4 N1 C3 C2 168.9(2)
Fe1 N1 C3 C2 48.8(3)
P1 C2 C3 N1 -49.5(3)
C6 N1 C4 C5 75.3(3)
C3 N1 C4 C5 -167.7(2)
Fe1 N1 C4 C5 -47.8(3)
N1 C4 C5 P2 49.6(3)
C14 P2 C5 C4 100.7(2)
C17 P2 C5 C4 -151.5(2)
Fe1 P2 C5 C4 -28.0(2)
C2 P1 C8 C9 35.7(3)
C11 P1 C8 C9 142.2(3)
Fe1 P1 C8 C9 -80.5(3)
C2 P1 C8 C7 158.9(2)
C11 P1 C8 C7 -94.5(2)
Fe1 P1 C8 C7 42.8(3)
C2 P1 C11 C12 48.9(3)
C8 P1 C11 C12 -60.5(3)
Fe1 P1 C11 C12 161.0(2)
C2 P1 C11 C10 178.0(2)
C8 P1 C11 C10 68.6(2)
Fe1 P1 C11 C10 -69.9(2)
C5 P2 C14 C15 -40.1(3)
C17 P2 C14 C15 -146.3(3)
Fe1 P2 C14 C15 76.4(3)
C5 P2 C14 C13 -162.0(3)
C17 P2 C14 C13 91.8(3)
Fe1 P2 C14 C13 -45.5(3)
C5 P2 C17 C16 -179.9(2)
C14 P2 C17 C16 -70.5(2)
Fe1 P2 C17 C16 68.3(2)
C5 P2 C17 C18 -50.4(3)
C14 P2 C17 C18 59.0(3)
Fe1 P2 C17 C18 -162.2(2)
